data_2022050
loop_
_publ_author_name
'Jha, Kunal Kumar'
'Gruza, Barbara'
'Kumar, Prashant'
'Chodkiewicz, Michal Leszek'
'Dominiak, Paulina Maria'

_publ_section_title
;
 TAAM: a reliable and user friendly tool for hydrogen-atom location using
 routine X-ray diffraction data
;
_journal_issue 3
_journal_name_full 'Acta Crystallographica Section B Structural Science, Crystal Engineering and Materials'
_journal_paper_doi 10.1107/S2052520620002917
_journal_volume 76
_journal_year 2020
_chemical_formula_moiety 'C8 H8 N2 O2'
_chemical_formula_sum 'C8 H8 N2 O2'
_chemical_formula_weight 164.16
_space_group_crystal_system triclinic
_space_group_IT_number 2
_space_group_name_Hall '-P 1'
_space_group_name_H-M_alt 'P -1'
_symmetry_Int_Tables_number 2
_audit_creation_date 2019-09-23
_audit_creation_method
;
Olex2 1.2
(compiled 2018.05.29 svn.r3508 for OlexSys, GUI svn.r5506)
;
_cell_angle_alpha 116.823(8)
_cell_angle_beta 104.589(9)
_cell_angle_gamma 91.602(5)
_cell_formula_units_Z 2
_cell_length_a 5.7913(3)
_cell_length_b 8.2458(6)
_cell_length_c 8.9223(10)
_cell_measurement_temperature 90.00(10)
_cell_volume 362.99(6)
_computing_molecular_graphics 'Olex2 (Dolomanov et al., 2009)'
_computing_publication_material 'Olex2 (Dolomanov et al., 2009)'
_computing_structure_refinement 'olex2.refine (Bourhis et al., 2015)'
_diffrn_ambient_temperature 90.00(10)
_diffrn_measured_fraction_theta_full 0.6214
_diffrn_measured_fraction_theta_max 0.6214
_diffrn_measurement_device_type 'Oxford Diffraction Xcalibur System'
_diffrn_radiation_type 'Mo K\a'
_diffrn_radiation_wavelength 0.71073
_diffrn_reflns_av_R_equivalents 0.0000
_diffrn_reflns_av_unetI/netI 0.0175
_diffrn_reflns_limit_h_max 13
_diffrn_reflns_limit_h_min -14
_diffrn_reflns_limit_k_max 18
_diffrn_reflns_limit_k_min -21
_diffrn_reflns_limit_l_max 23
_diffrn_reflns_limit_l_min 0
_diffrn_reflns_number 8768
_diffrn_reflns_theta_full 70.1931
_diffrn_reflns_theta_max 70.19
_diffrn_reflns_theta_min 2.81
_exptl_absorpt_coefficient_mu 0.111
_exptl_crystal_density_diffrn 1.5019
_exptl_crystal_F_000 172.0904
_refine_diff_density_max 0.4856
_refine_diff_density_min -0.3581
_refine_diff_density_rms 0.0460
_refine_ls_d_res_high 0.3777
_refine_ls_d_res_low 7.2590
_refine_ls_goodness_of_fit_ref 1.3413
_refine_ls_hydrogen_treatment refall
_refine_ls_matrix_type full
_refine_ls_number_constraints 0
_refine_ls_number_parameters 141
_refine_ls_number_reflns 8768
_refine_ls_number_restraints 0
_refine_ls_restrained_S_all 1.3413
_refine_ls_R_factor_all 0.0287
_refine_ls_R_factor_gt 0.0249
_refine_ls_shift/su_max 0.0002
_refine_ls_shift/su_mean 0.0001
_refine_ls_structure_factor_coef Fsqd
_refine_ls_weighting_details 'w=1/[\s^2^(Fo^2^)+(0.0229P)^2^] where P=(Fo^2^+2Fc^2^)/3'
_refine_ls_weighting_scheme calc
_refine_ls_wR_factor_gt 0.0569
_refine_ls_wR_factor_ref 0.0579
_reflns_Friedel_coverage 0.0
_reflns_limit_h_max 14
_reflns_limit_h_min -14
_reflns_limit_k_max 18
_reflns_limit_k_min -21
_reflns_limit_l_max 23
_reflns_limit_l_min 0
_reflns_number_gt 7933
_reflns_number_total 8768
_reflns_threshold_expression I>=2u(I)
_cod_data_source_file 2_TAAM_iso_max.cif
_cod_data_source_block 2_TAAM_iso_max
_cod_original_cell_volume 362.990(50)
_cod_database_code 2022050
_olex2_refinement_description
;
;
_olex2_submission_special_instructions 'No special instructions were received'

loop_
_space_group_symop_id
_space_group_symop_operation_xyz
1 x,y,z
2 -x,-y,-z

loop_
_atom_site_label
_atom_site_type_symbol
_atom_site_fract_x
_atom_site_fract_y
_atom_site_fract_z
_atom_site_U_iso_or_equiv
_atom_site_adp_type
_atom_site_occupancy
_atom_site_refinement_flags_posn
O1 O 0.78210(3) 1.08676(3) 0.27352(3) 0.01889(3) Uani 1.000000 .
O2 O 1.11906(4) 1.13966(2) 0.48228(2) 0.01841(3) Uani 1.000000 .
N1 N 1.06733(3) 0.90146(2) 0.22098(2) 0.01318(2) Uani 1.000000 .
N2 N 0.98492(3) 1.05042(2) 0.33010(2) 0.01373(2) Uani 1.000000 .
C1 C 0.96752(3) 0.79787(2) 0.03615(2) 0.01069(2) Uani 1.000000 .
C2 C 1.12756(3) 0.67053(2) -0.02715(2) 0.01079(2) Uani 1.000000 .
C3 C 1.07494(4) 0.54986(3) -0.20614(2) 0.01398(3) Uani 1.000000 .
H3 H 1.1939(11) 0.4506(9) -0.2592(8) 0.0343(14) Uiso 1.000000 .
C4 C 0.86132(4) 0.55760(3) -0.32111(3) 0.01577(3) Uani 1.000000 .
H4 H 0.8204(11) 0.4623(9) -0.4598(9) 0.0376(15) Uiso 1.000000 .
C5 C 0.70386(4) 0.68537(3) -0.25614(3) 0.01536(3) Uani 1.000000 .
H5 H 0.5374(11) 0.6924(8) -0.3422(8) 0.0315(14) Uiso 1.000000 .
C6 C 0.75368(3) 0.80815(3) -0.07581(3) 0.01370(3) Uani 1.000000 .
H6 H 0.6323(10) 0.9035(8) -0.0251(7) 0.0282(13) Uiso 1.000000 .
C8 C 1.34205(3) 0.68716(3) 0.12125(2) 0.01270(2) Uani 1.000000 .
H8a H 1.3410(10) 0.5653(8) 0.1375(7) 0.0276(13) Uiso 1.000000 .
H8b H 1.5122(11) 0.7031(8) 0.0984(8) 0.0337(14) Uiso 1.000000 .
C7 C 1.30983(4) 0.85643(3) 0.28537(2) 0.01391(3) Uani 1.000000 .
H7a H 1.4386(11) 0.9740(9) 0.3316(8) 0.0350(15) Uiso 1.000000 .
H7b H 1.3083(10) 0.8253(8) 0.3913(8) 0.0353(15) Uiso 1.000000 .

loop_
_atom_site_aniso_label
_atom_site_aniso_U_11
_atom_site_aniso_U_22
_atom_site_aniso_U_33
_atom_site_aniso_U_12
_atom_site_aniso_U_13
_atom_site_aniso_U_23
O1 0.01918(6) 0.01616(6) 0.02088(7) 0.00690(5) 0.01027(5) 0.00596(5)
O2 0.02558(8) 0.01316(5) 0.01225(5) 0.00031(5) 0.00741(5) 0.00172(4)
N1 0.01348(5) 0.01290(5) 0.01004(4) 0.00316(4) 0.00353(4) 0.00277(4)
N2 0.01704(6) 0.01074(5) 0.01267(5) 0.00204(4) 0.00730(4) 0.00346(4)
C1 0.01043(5) 0.01058(5) 0.01010(5) 0.00189(4) 0.00293(4) 0.00417(4)
C2 0.01045(5) 0.01094(5) 0.00955(5) 0.00183(4) 0.00296(4) 0.00364(4)
C3 0.01411(6) 0.01427(6) 0.01015(5) 0.00211(5) 0.00387(4) 0.00283(5)
C4 0.01564(7) 0.01802(7) 0.00990(5) -0.00021(5) 0.00190(4) 0.00463(5)
C5 0.01345(6) 0.01835(7) 0.01297(6) 0.00071(5) 0.00055(5) 0.00816(6)
C6 0.01182(6) 0.01485(6) 0.01407(6) 0.00334(5) 0.00260(4) 0.00713(5)
C8 0.01065(5) 0.01391(6) 0.01226(5) 0.00260(4) 0.00277(4) 0.00542(5)
C7 0.01311(6) 0.01427(6) 0.01054(5) 0.00098(4) 0.00133(4) 0.00390(5)

loop_
_atom_type_symbol
_atom_type_description
_atom_type_scat_dispersion_real
_atom_type_scat_dispersion_imag
_atom_type_scat_source
_atom_type_scat_dispersion_source
C C 0.00347 0.00161 'Clementi & Roetti, C., At. Data Nucl. Data Tables 1974, 14, (177-478); Clementi & Raimondi, J. Chem. Phys., 1963, 38, (2686-2689)' 'Henke, Gullikson and Davis, At. Data and Nucl. Data Tables, 1993, 54, 2'
H H 0.00000 0.00000 'Clementi & Roetti, C., At. Data Nucl. Data Tables 1974, 14, (177-478); Clementi & Raimondi, J. Chem. Phys., 1963, 38, (2686-2689)' 'Henke, Gullikson and Davis, At. Data and Nucl. Data Tables, 1993, 54, 2'
N N 0.00653 0.00323 'Clementi & Roetti, C., At. Data Nucl. Data Tables 1974, 14, (177-478); Clementi & Raimondi, J. Chem. Phys., 1963, 38, (2686-2689)' 'Henke, Gullikson and Davis, At. Data and Nucl. Data Tables, 1993, 54, 2'
O O 0.01158 0.00611 'Clementi & Roetti, C., At. Data Nucl. Data Tables 1974, 14, (177-478); Clementi & Raimondi, J. Chem. Phys., 1963, 38, (2686-2689)' 'Henke, Gullikson and Davis, At. Data and Nucl. Data Tables, 1993, 54, 2'

loop_
_geom_angle_atom_site_label_1
_geom_angle_atom_site_label_2
_geom_angle_atom_site_label_3
_geom_angle
_geom_angle_site_symmetry_1
_geom_angle_site_symmetry_3
_geom_angle_publ_flag
C1 N1 N2 125.970(17) . . ?
C7 N1 N2 120.756(16) . . ?
C7 N1 C1 112.169(15) . . ?
O2 N2 O1 124.321(18) . . ?
N1 N2 O1 119.866(18) . . ?
N1 N2 O2 115.802(18) . . ?
C2 C1 N1 107.204(14) . . ?
C6 C1 N1 129.794(17) . . ?
C6 C1 C2 123.001(16) . . ?
C3 C2 C1 120.022(16) . . ?
C8 C2 C1 112.109(14) . . ?
C8 C2 C3 127.865(17) . . ?
H3 C3 C2 121.9(3) . . ?
C4 C3 C2 118.010(18) . . ?
C4 C3 H3 120.1(3) . . ?
H4 C4 C3 117.6(3) . . ?
C5 C4 C3 121.329(17) . . ?
C5 C4 H4 121.1(3) . . ?
H5 C5 C4 122.5(3) . . ?
C6 C5 C4 121.510(17) . . ?
C6 C5 H5 116.0(3) . . ?
C5 C6 C1 116.127(18) . . ?
H6 C6 C1 122.0(3) . . ?
H6 C6 C5 121.9(3) . . ?
H8a C8 C2 112.6(3) . . ?
H8b C8 C2 112.9(3) . . ?
H8b C8 H8a 103.9(4) . . ?
C7 C8 C2 102.914(14) . . ?
C7 C8 H8a 111.4(3) . . ?
C7 C8 H8b 113.5(3) . . ?
C8 C7 N1 104.917(14) . . ?
H7a C7 N1 106.8(3) . . ?
H7a C7 C8 112.8(3) . . ?
H7b C7 N1 108.9(3) . . ?
H7b C7 C8 112.5(3) . . ?
H7b C7 H7a 110.6(4) . . ?

loop_
_geom_bond_atom_site_label_1
_geom_bond_atom_site_label_2
_geom_bond_distance
_geom_bond_site_symmetry_2
_geom_bond_publ_flag
O1 N2 1.2577(3) . ?
O2 N2 1.2343(2) . ?
N1 N2 1.3682(2) . ?
N1 C1 1.4157(2) . ?
N1 C7 1.5018(3) . ?
C1 C2 1.4365(2) . ?
C1 C6 1.4135(3) . ?
C2 C3 1.3918(2) . ?
C2 C8 1.5208(2) . ?
C3 H3 1.102(6) . ?
C3 C4 1.4181(3) . ?
C4 H4 1.082(7) . ?
C4 C5 1.4306(3) . ?
C5 H5 1.092(6) . ?
C5 C6 1.4060(3) . ?
C6 H6 1.090(6) . ?
C8 H8a 1.078(6) . ?
C8 H8b 1.072(6) . ?
C8 C7 1.5604(3) . ?
C7 H7a 1.054(6) . ?
C7 H7b 1.087(6) . ?
